data_4320628
loop_
_publ_author_name
'Alexander D. Ryabov'
'Valentin S. Sukharev'
'Larissa Alexandrova'
'Ronan Le Lagadec'
'Michel Pfeffer'

_publ_section_title
;
 New Synthesis and New Bio-Application of Cyclometalated Ruthenium(II)
 Complexes for Fast Mediated Electron Transfer with Peroxidase and Glucose
 Oxidase
;
_journal_name_full 'Inorganic Chemistry'
_journal_page_first 6529
_journal_page_last 6532
_journal_paper_doi 10.1021/ic010423h
_journal_volume 40
_journal_year 2001
_chemical_formula_sum 'C23 H26 F6 N5 P Ru'
_chemical_formula_weight 618.53
_chemical_name_systematic
; 
[Bis(acetonitrile kN)(2,2'-bipyridine-k^2N)(benzylamine-kC^1,kN)]
ruthenium(II) hexaflurophosphate
;
_space_group_IT_number 15
_symmetry_cell_setting monoclinic
_symmetry_space_group_name_Hall '-C 2yc'
_symmetry_space_group_name_H-M 'C 1 2/c 1'
_atom_sites_solution_hydrogens geom
_atom_sites_solution_primary direct
_atom_sites_solution_secondary difmap
_audit_creation_method SHELXL-97
_cell_angle_alpha 90.00
_cell_angle_beta 110.16(1)
_cell_angle_gamma 90.00
_cell_formula_units_Z 8
_cell_length_a 22.712(3)
_cell_length_b 13.662(3)
_cell_length_c 18.177(3)
_cell_measurement_reflns_used 54
_cell_measurement_temperature 293(2)
_cell_measurement_theta_max 13.00
_cell_measurement_theta_min 5.00
_cell_volume 5294.6(16)
_computing_structure_refinement 'SHELXL-97 (Sheldrick, 1997)'
_computing_structure_solution 'SHELXS-97 (Sheldrick, 1990)'
_diffrn_ambient_temperature 293(2)
_diffrn_measured_fraction_theta_full 0.477
_diffrn_measured_fraction_theta_max 0.477
_diffrn_measurement_device_type 'Siemens P4/PC diffractometer'
_diffrn_measurement_method \q:2\q
_diffrn_radiation_monochromator graphite
_diffrn_radiation_source 'fine-focus sealed tube'
_diffrn_radiation_type MoK\a
_diffrn_radiation_wavelength 0.71073
_diffrn_reflns_av_R_equivalents 0.0674
_diffrn_reflns_av_sigmaI/netI 0.0751
_diffrn_reflns_limit_h_max 26
_diffrn_reflns_limit_h_min 0
_diffrn_reflns_limit_k_max 16
_diffrn_reflns_limit_k_min 0
_diffrn_reflns_limit_l_max 20
_diffrn_reflns_limit_l_min -21
_diffrn_reflns_number 4783
_diffrn_reflns_theta_full 25.01
_diffrn_reflns_theta_max 25.01
_diffrn_reflns_theta_min 1.50
_diffrn_standards_decay_% 3
_diffrn_standards_interval_count 97
_diffrn_standards_number 3
_exptl_absorpt_coefficient_mu 0.716
_exptl_absorpt_correction_T_max 0.887
_exptl_absorpt_correction_T_min 0.809
_exptl_absorpt_correction_type psi-scans
_exptl_crystal_colour deep-red
_exptl_crystal_density_diffrn 1.552
_exptl_crystal_density_method 'not measured'
_exptl_crystal_description prism
_exptl_crystal_F_000 2496
_exptl_crystal_size_max 0.60
_exptl_crystal_size_mid 0.44
_exptl_crystal_size_min 0.20
_refine_diff_density_max 0.491
_refine_diff_density_min -0.411
_refine_diff_density_rms 0.083
_refine_ls_extinction_method none
_refine_ls_goodness_of_fit_ref 1.019
_refine_ls_hydrogen_treatment noref
_refine_ls_matrix_type full
_refine_ls_number_parameters 395
_refine_ls_number_reflns 4658
_refine_ls_number_restraints 0
_refine_ls_restrained_S_all 1.019
_refine_ls_R_factor_all 0.0948
_refine_ls_R_factor_gt 0.0515
_refine_ls_shift/su_max 0.043
_refine_ls_shift/su_mean 0.004
_refine_ls_structure_factor_coef Fsqd
_refine_ls_weighting_details 'w=1/[\s^2^(Fo^2^)+(0.0529P)^2^+9.2088P] where P=(Fo^2^+2Fc^2^)/3'
_refine_ls_weighting_scheme calc
_refine_ls_wR_factor_gt 0.1155
_refine_ls_wR_factor_ref 0.1379
_reflns_number_gt 3081
_reflns_number_total 4658
_reflns_threshold_expression >2sigma(I)
_cod_data_source_file ic010423h_1.cif
_cod_data_source_block c0035
_cod_depositor_comments
;
The following automatic conversions were performed:

'_refine_ls_weighting_scheme' value 'calc
w=1/[\s^2^(Fo^2^)+(0.0529P)^2^+9.2088P] where P=(Fo^2^+2Fc^2^)/3' was
changed to 'calc'. New tag '_refine_ls_weighting_details' was
created. The value of the new tag was set to
'w=1/[\s^2^(Fo^2^)+(0.0529P)^2^+9.2088P] where P=(Fo^2^+2Fc^2^)/3'.

Automatic conversion script
Id: cif_fix_values 3143 2015-03-26 13:38:13Z robertas 
;
_cod_original_sg_symbol_H-M 'C 2/c'
_cod_database_code 4320628

loop_
_symmetry_equiv_pos_as_xyz
'x, y, z'
'-x, y, -z+1/2'
'x+1/2, y+1/2, z'
'-x+1/2, y+1/2, -z+1/2'
'-x, -y, -z'
'x, -y, z-1/2'
'-x+1/2, -y+1/2, -z'
'x+1/2, -y+1/2, z-1/2'

loop_
_atom_site_label
_atom_site_type_symbol
_atom_site_fract_x
_atom_site_fract_y
_atom_site_fract_z
_atom_site_U_iso_or_equiv
_atom_site_adp_type
_atom_site_occupancy
_atom_site_calc_flag
_atom_site_refinement_flags
_atom_site_disorder_assembly
_atom_site_disorder_group
Ru Ru 0.33541(2) 0.30403(4) 0.34999(3) 0.04523(15) Uani 1 d . . .
N1 N 0.3133(2) 0.4265(4) 0.4005(3) 0.0456(11) Uani 1 d . . .
C2 C 0.3551(3) 0.5028(5) 0.4184(3) 0.0473(14) Uani 1 d . . .
C3 C 0.3434(4) 0.5885(5) 0.4520(4) 0.0628(18) Uani 1 d . . .
H3 H 0.3736 0.6406 0.4632 0.075 Uiso 1 d R . .
C4 C 0.2902(4) 0.5985(6) 0.4693(5) 0.072(2) Uani 1 d . . .
H4 H 0.2813 0.6582 0.4912 0.086 Uiso 1 d R . .
C5 C 0.2486(4) 0.5201(6) 0.4542(5) 0.071(2) Uani 1 d . . .
H5 H 0.2114 0.5239 0.4678 0.085 Uiso 1 d R . .
C6 C 0.2614(3) 0.4378(6) 0.4199(4) 0.0612(18) Uani 1 d . . .
H6 H 0.2321 0.3846 0.4090 0.073 Uiso 1 d R . .
N1' N 0.4148(2) 0.3982(4) 0.3637(3) 0.0518(13) Uani 1 d . . .
C2' C 0.4117(3) 0.4862(5) 0.3983(4) 0.0501(15) Uani 1 d . . .
C3' C 0.4601(3) 0.5546(6) 0.4131(4) 0.0632(18) Uani 1 d . . .
H3' H 0.4574 0.6159 0.4377 0.076 Uiso 1 d R . .
C4' C 0.5121(4) 0.5329(7) 0.3931(5) 0.077(2) Uani 1 d . . .
H4' H 0.5454 0.5796 0.4015 0.092 Uiso 1 d R . .
C5' C 0.5154(3) 0.4443(8) 0.3597(5) 0.078(2) Uani 1 d . . .
H5' H 0.5514 0.4279 0.3461 0.094 Uiso 1 d R . .
C6' C 0.4662(3) 0.3772(6) 0.3460(5) 0.068(2) Uani 1 d . . .
H6' H 0.4689 0.3144 0.3237 0.082 Uiso 1 d R . .
C7 C 0.2527(3) 0.2337(5) 0.3339(4) 0.0545(16) Uani 1 d . . .
C8 C 0.2096(4) 0.2380(6) 0.2571(4) 0.0639(18) Uani 1 d . . .
C9 C 0.1480(4) 0.2038(7) 0.2373(5) 0.079(2) Uani 1 d . . .
H9 H 0.1189 0.2108 0.1848 0.094 Uiso 1 d R . .
C10 C 0.1290(4) 0.1590(7) 0.2931(5) 0.078(2) Uani 1 d . . .
H10 H 0.0867 0.1363 0.2800 0.093 Uiso 1 d R . .
C11 C 0.1702(4) 0.1477(7) 0.3679(5) 0.076(2) Uani 1 d . . .
H11 H 0.1577 0.1131 0.4061 0.091 Uiso 1 d R . .
C12 C 0.2313(3) 0.1854(6) 0.3885(4) 0.0630(18) Uani 1 d . . .
H12 H 0.2594 0.1786 0.4416 0.076 Uiso 1 d R . .
C13 C 0.2366(4) 0.2753(7) 0.1961(4) 0.080(3) Uani 1 d . . .
H13A H 0.2036 0.2999 0.1510 0.096 Uiso 1 d R . .
H13B H 0.2570 0.2224 0.1797 0.096 Uiso 1 d R . .
C14 C 0.2477(4) 0.4454(7) 0.2283(4) 0.083(3) Uani 1 d . . .
H14A H 0.2255 0.4632 0.1748 0.099 Uiso 1 d R . .
H14B H 0.2184 0.4373 0.2553 0.099 Uiso 1 d R . .
H14C H 0.2771 0.4960 0.2533 0.099 Uiso 1 d R . .
C15 C 0.3227(4) 0.3688(8) 0.1835(5) 0.093(3) Uani 1 d . . .
H15A H 0.2978 0.3904 0.1319 0.112 Uiso 1 d R . .
H15B H 0.3535 0.4178 0.2083 0.112 Uiso 1 d R . .
H15C H 0.3434 0.3087 0.1799 0.112 Uiso 1 d R . .
C16 C 0.4092(4) 0.2136(5) 0.5146(4) 0.0617(18) Uani 1 d . . .
C17 C 0.4471(5) 0.1674(7) 0.5890(5) 0.097(3) Uani 1 d . . .
H17C H 0.4336 0.1908 0.6304 0.117 Uiso 1 d R . .
H17A H 0.4905 0.1833 0.6005 0.117 Uiso 1 d R . .
H17B H 0.4427 0.0975 0.5851 0.117 Uiso 1 d R . .
C18 C 0.3885(4) 0.1144(6) 0.2939(5) 0.070(2) Uani 1 d . . .
C19 C 0.4161(5) 0.0244(7) 0.2780(7) 0.107(4) Uani 1 d . . .
H19C H 0.4280 0.0328 0.2325 0.129 Uiso 1 d R . .
H19A H 0.3862 -0.0279 0.2691 0.129 Uiso 1 d R . .
H19B H 0.4523 0.0073 0.3223 0.129 Uiso 1 d R . .
N2 N 0.2831(3) 0.3530(5) 0.2317(3) 0.0574(14) Uani 1 d . . .
N3 N 0.3805(2) 0.2471(4) 0.4578(3) 0.0509(12) Uani 1 d . . .
N4 N 0.3673(3) 0.1853(5) 0.3083(3) 0.0595(14) Uani 1 d . . .
P1 P 0.58135(13) 0.1376(2) 0.4649(2) 0.0979(10) Uani 1 d . . .
F1 F 0.6124(9) 0.0497(15) 0.5225(15) 0.176(8) Uani 0.63 d P A 1
F2 F 0.6525(7) 0.1809(15) 0.4928(12) 0.082(4) Uani 0.50 d P A 1
F3 F 0.5929(17) 0.060(3) 0.4030(15) 0.129(11) Uani 0.50 d P A 1
F4 F 0.5132(8) 0.0938(15) 0.4465(14) 0.106(7) Uani 0.50 d P A 1
F5 F 0.5631(14) 0.2197(15) 0.5139(18) 0.125(9) Uani 0.50 d P A 1
F6 F 0.5686(12) 0.2187(15) 0.4047(15) 0.204(9) Uani 0.63 d P A 1
F1B F 0.5893(17) 0.090(4) 0.544(3) 0.21(2) Uani 0.38 d P A 2
F2B F 0.637(2) 0.192(3) 0.451(2) 0.111(13) Uani 0.25 d P A 2
F3B F 0.6003(13) 0.046(3) 0.437(2) 0.083(11) Uani 0.25 d P A 2
F4B F 0.5092(19) 0.121(4) 0.417(2) 0.14(2) Uani 0.25 d P A 2
F5B F 0.5806(17) 0.178(3) 0.553(3) 0.106(14) Uani 0.25 d P A 2
F6B F 0.5422(19) 0.162(3) 0.372(2) 0.21(2) Uani 0.38 d P A 2
F2C F 0.646(2) 0.145(3) 0.516(2) 0.125(17) Uiso 0.25 d P A 3
F3C F 0.601(4) 0.091(5) 0.387(4) 0.17(3) Uiso 0.25 d P B 3
F4C F 0.525(2) 0.068(3) 0.478(2) 0.119(16) Uiso 0.25 d P C 3
F5C F 0.5524(15) 0.237(2) 0.468(2) 0.087(9) Uiso 0.25 d P A 3

loop_
_atom_site_aniso_label
_atom_site_aniso_U_11
_atom_site_aniso_U_22
_atom_site_aniso_U_33
_atom_site_aniso_U_23
_atom_site_aniso_U_13
_atom_site_aniso_U_12
Ru 0.0438(2) 0.0491(3) 0.0441(2) -0.0021(3) 0.01674(17) 0.0021(3)
N1 0.046(3) 0.049(3) 0.043(2) 0.003(2) 0.017(2) 0.007(2)
C2 0.043(3) 0.056(4) 0.040(3) 0.002(3) 0.010(2) 0.000(3)
C3 0.078(5) 0.048(4) 0.063(4) -0.002(3) 0.026(4) -0.002(4)
C4 0.091(6) 0.060(5) 0.071(5) -0.001(4) 0.036(4) 0.018(4)
C5 0.070(5) 0.080(6) 0.072(5) -0.008(4) 0.039(4) 0.013(4)
C6 0.056(4) 0.063(5) 0.070(4) -0.003(4) 0.028(3) 0.003(3)
N1' 0.045(3) 0.054(3) 0.059(3) 0.002(3) 0.021(2) 0.001(2)
C2' 0.042(3) 0.057(4) 0.046(3) 0.009(3) 0.009(3) 0.002(3)
C3' 0.061(4) 0.065(5) 0.058(4) 0.007(3) 0.014(3) -0.003(4)
C4' 0.049(4) 0.091(6) 0.086(6) 0.020(5) 0.018(4) -0.014(4)
C5' 0.048(4) 0.106(7) 0.083(5) 0.008(5) 0.026(4) -0.007(4)
C6' 0.051(4) 0.079(5) 0.080(5) -0.002(4) 0.029(4) 0.006(4)
C7 0.057(4) 0.054(4) 0.055(4) -0.015(3) 0.022(3) -0.005(3)
C8 0.060(4) 0.066(4) 0.059(4) -0.010(3) 0.012(3) -0.008(4)
C9 0.063(4) 0.090(6) 0.070(4) 0.000(5) 0.006(4) -0.010(5)
C10 0.059(4) 0.081(6) 0.094(6) -0.017(5) 0.028(4) -0.012(4)
C11 0.072(5) 0.080(6) 0.084(5) 0.008(5) 0.037(4) -0.017(4)
C12 0.058(4) 0.073(5) 0.060(4) 0.002(4) 0.022(3) -0.013(4)
C13 0.086(6) 0.090(7) 0.052(4) -0.004(4) 0.007(4) -0.012(5)
C14 0.093(6) 0.089(6) 0.058(5) 0.017(5) 0.015(5) 0.018(5)
C15 0.096(7) 0.133(9) 0.058(4) 0.014(5) 0.034(5) -0.001(6)
C16 0.076(5) 0.048(4) 0.051(4) -0.002(3) 0.009(3) 0.002(3)
C17 0.124(8) 0.082(7) 0.063(5) 0.012(4) 0.002(5) 0.014(6)
C18 0.063(4) 0.073(5) 0.077(5) -0.022(4) 0.027(4) -0.007(4)
C19 0.098(7) 0.100(8) 0.128(9) -0.044(7) 0.043(7) 0.016(6)
N2 0.055(3) 0.071(4) 0.045(3) 0.004(3) 0.016(2) 0.000(3)
N3 0.051(3) 0.048(3) 0.050(3) -0.005(3) 0.013(2) -0.001(3)
N4 0.055(3) 0.067(4) 0.058(3) -0.010(3) 0.022(3) 0.002(3)
P1 0.0674(14) 0.0703(16) 0.138(3) -0.0327(17) 0.0128(15) 0.0030(12)
F1 0.157(17) 0.137(14) 0.20(2) 0.047(13) 0.024(15) 0.042(13)
F2 0.070(7) 0.076(10) 0.097(11) -0.032(12) 0.026(8) -0.021(7)
F3 0.16(2) 0.14(2) 0.079(14) -0.047(15) 0.035(14) -0.012(18)
F4 0.066(8) 0.104(13) 0.113(17) -0.013(13) -0.015(11) -0.031(9)
F5 0.16(2) 0.079(13) 0.19(3) -0.061(14) 0.13(2) -0.037(12)
F6 0.25(3) 0.152(17) 0.19(2) 0.082(15) 0.047(19) 0.068(17)
F1B 0.18(3) 0.27(5) 0.21(4) 0.13(4) 0.07(2) 0.15(3)
F2B 0.15(3) 0.09(2) 0.09(2) -0.04(2) 0.04(2) -0.03(2)
F3B 0.053(11) 0.066(15) 0.12(3) -0.05(2) 0.009(15) -0.019(10)
F4B 0.073(18) 0.25(6) 0.10(3) 0.06(3) 0.030(18) 0.05(2)
F5B 0.073(15) 0.11(3) 0.12(3) -0.05(2) 0.019(17) 0.00(2)
F6B 0.17(3) 0.25(5) 0.19(3) -0.12(3) 0.01(2) 0.03(3)

loop_
_atom_type_symbol
_atom_type_description
_atom_type_scat_dispersion_real
_atom_type_scat_dispersion_imag
_atom_type_scat_source
C C 0.0033 0.0016 'International Tables Vol C Tables 4.2.6.8 and 6.1.1.4'
H H 0.0000 0.0000 'International Tables Vol C Tables 4.2.6.8 and 6.1.1.4'
N N 0.0061 0.0033 'International Tables Vol C Tables 4.2.6.8 and 6.1.1.4'
F F 0.0171 0.0103 'International Tables Vol C Tables 4.2.6.8 and 6.1.1.4'
P P 0.1023 0.0942 'International Tables Vol C Tables 4.2.6.8 and 6.1.1.4'
Ru Ru -1.2594 0.8363 'International Tables Vol C Tables 4.2.6.8 and 6.1.1.4'

loop_
_geom_angle_atom_site_label_1
_geom_angle_atom_site_label_2
_geom_angle_atom_site_label_3
_geom_angle
_geom_angle_site_symmetry_1
_geom_angle_site_symmetry_3
_geom_angle_publ_flag
N4 Ru N3 85.9(2) . . ?
N4 Ru C7 90.0(3) . . ?
N3 Ru C7 95.2(3) . . ?
N4 Ru N1 173.6(2) . . ?
N3 Ru N1 90.0(2) . . ?
C7 Ru N1 95.3(2) . . ?
N4 Ru N1' 97.4(2) . . ?
N3 Ru N1' 89.6(2) . . ?
C7 Ru N1' 171.5(2) . . ?
N1 Ru N1' 77.6(2) . . ?
N4 Ru N2 91.2(2) . . ?
N3 Ru N2 175.1(2) . . ?
C7 Ru N2 80.8(3) . . ?
N1 Ru N2 93.3(2) . . ?
N1' Ru N2 94.7(2) . . ?
C6 N1 C2 116.5(6) . . ?
C6 N1 Ru 125.4(5) . . ?
C2 N1 Ru 118.0(4) . . ?
N1 C2 C3 121.6(6) . . ?
N1 C2 C2' 114.6(6) . . ?
C3 C2 C2' 123.8(6) . . ?
C4 C3 C2 120.5(7) . . ?
C3 C4 C5 118.3(7) . . ?
C6 C5 C4 119.2(7) . . ?
N1 C6 C5 123.7(7) . . ?
C6' N1' C2' 118.9(6) . . ?
C6' N1' Ru 127.2(5) . . ?
C2' N1' Ru 113.8(4) . . ?
N1' C2' C3' 121.0(6) . . ?
N1' C2' C2 116.0(6) . . ?
C3' C2' C2 123.1(7) . . ?
C4' C3' C2' 119.5(8) . . ?
C5' C4' C3' 119.3(8) . . ?
C4' C5' C6' 119.8(8) . . ?
N1' C6' C5' 121.6(8) . . ?
C8 C7 C12 115.3(7) . . ?
C8 C7 Ru 114.5(5) . . ?
C12 C7 Ru 130.1(5) . . ?
C9 C8 C7 122.3(7) . . ?
C9 C8 C13 122.7(7) . . ?
C7 C8 C13 114.8(7) . . ?
C10 C9 C8 119.9(7) . . ?
C11 C10 C9 120.3(8) . . ?
C10 C11 C12 119.8(8) . . ?
C11 C12 C7 122.2(7) . . ?
N2 C13 C8 109.0(6) . . ?
N3 C16 C17 178.8(8) . . ?
N4 C18 C19 178.4(9) . . ?
C15 N2 C13 109.6(7) . . ?
C15 N2 C14 106.4(7) . . ?
C13 N2 C14 107.3(6) . . ?
C15 N2 Ru 113.3(5) . . ?
C13 N2 Ru 106.1(4) . . ?
C14 N2 Ru 114.0(4) . . ?
C16 N3 Ru 173.9(6) . . ?
C18 N4 Ru 171.8(6) . . ?
F2C P1 F3B 86(2) . . ?
F2C P1 F5C 106(2) . . ?
F3B P1 F5C 163(2) . . ?
F2C P1 F6 108.2(19) . . ?
F3B P1 F6 112.5(19) . . ?
F5C P1 F6 52.6(13) . . ?
F2C P1 F1B 70(2) . . ?
F3B P1 F1B 90(2) . . ?
F5C P1 F1B 105.4(18) . . ?
F6 P1 F1B 157(2) . . ?
F2C P1 F2B 50.8(19) . . ?
F3B P1 F2B 90(2) . . ?
F5C P1 F2B 88(2) . . ?
F6 P1 F2B 60.1(18) . . ?
F1B P1 F2B 121(2) . . ?
F2C P1 F5 90(2) . . ?
F3B P1 F5 165(2) . . ?
F5C P1 F5 30.9(10) . . ?
F6 P1 F5 82.3(12) . . ?
F1B P1 F5 75.3(17) . . ?
F2B P1 F5 98.1(16) . . ?
F2C P1 F4B 173(2) . . ?
F3B P1 F4B 93(2) . . ?
F5C P1 F4B 77(2) . . ?
F6 P1 F4B 78.8(19) . . ?
F1B P1 F4B 103(2) . . ?
F2B P1 F4B 136(2) . . ?
F5 P1 F4B 90(2) . . ?
F2C P1 F4 150(2) . . ?
F3B P1 F4 89.1(14) . . ?
F5C P1 F4 86.6(15) . . ?
F6 P1 F4 101.3(13) . . ?
F1B P1 F4 80.0(18) . . ?
F2B P1 F4 159.1(17) . . ?
F5 P1 F4 87.7(12) . . ?
F4B P1 F4 23.0(16) . . ?
F2C P1 F1 60.5(18) . . ?
F3B P1 F1 57.7(16) . . ?
F5C P1 F1 138.9(16) . . ?
F6 P1 F1 163.8(13) . . ?
F1B P1 F1 34.5(15) . . ?
F2B P1 F1 105.2(19) . . ?
F5 P1 F1 108.0(14) . . ?
F4B P1 F1 113(2) . . ?
F4 P1 F1 91.8(12) . . ?
F2C P1 F3 97(2) . . ?
F3B P1 F3 22(2) . . ?
F5C P1 F3 141.0(18) . . ?
F6 P1 F3 90.6(17) . . ?
F1B P1 F3 112(2) . . ?
F2B P1 F3 82(2) . . ?
F5 P1 F3 171.6(17) . . ?
F4B P1 F3 85(2) . . ?
F4 P1 F3 89.3(16) . . ?
F1 P1 F3 79.9(15) . . ?
F2C P1 F2 25.3(15) . . ?
F3B P1 F2 92.3(12) . . ?
F5C P1 F2 93.5(14) . . ?
F6 P1 F2 83.1(12) . . ?
F1B P1 F2 94.6(19) . . ?
F2B P1 F2 26.3(11) . . ?
F5 P1 F2 89.5(11) . . ?
F4B P1 F2 161.9(19) . . ?
F4 P1 F2 174.4(13) . . ?
F1 P1 F2 84.4(11) . . ?
F3 P1 F2 94.1(14) . . ?
F5B F1B P1 75(3) . . ?
F6B F4B P1 66(2) . . ?
F1B F5B P1 60(3) . . ?
F4B F6B P1 62(2) . . ?

loop_
_geom_bond_atom_site_label_1
_geom_bond_atom_site_label_2
_geom_bond_distance
_geom_bond_site_symmetry_2
_geom_bond_publ_flag
Ru N4 2.027(6) . ?
Ru N3 2.028(5) . ?
Ru C7 2.039(7) . ?
Ru N1 2.053(5) . ?
Ru N1' 2.158(5) . ?
Ru N2 2.173(5) . ?
N1 C6 1.349(8) . ?
N1 C2 1.371(8) . ?
C2 C3 1.387(9) . ?
C2 C2' 1.471(9) . ?
C3 C4 1.356(11) . ?
C4 C5 1.392(12) . ?
C5 C6 1.365(10) . ?
N1' C6' 1.344(8) . ?
N1' C2' 1.370(9) . ?
C2' C3' 1.397(10) . ?
C3' C4' 1.384(11) . ?
C4' C5' 1.367(13) . ?
C5' C6' 1.400(11) . ?
C7 C8 1.403(9) . ?
C7 C12 1.410(10) . ?
C8 C9 1.400(11) . ?
C8 C13 1.528(11) . ?
C9 C10 1.374(12) . ?
C10 C11 1.367(11) . ?
C11 C12 1.405(10) . ?
C13 N2 1.480(10) . ?
C14 N2 1.485(10) . ?
C15 N2 1.473(9) . ?
C16 N3 1.112(8) . ?
C16 C17 1.471(10) . ?
C18 N4 1.151(10) . ?
C18 C19 1.455(11) . ?
P1 F2C 1.45(4) . ?
P1 F3B 1.47(3) . ?
P1 F5C 1.51(3) . ?
P1 F6 1.514(16) . ?
P1 F1B 1.53(4) . ?
P1 F2B 1.56(4) . ?
P1 F5 1.573(18) . ?
P1 F4B 1.58(4) . ?
P1 F4 1.584(18) . ?
P1 F1 1.589(18) . ?
P1 F3 1.63(3) . ?
P1 F2 1.628(15) . ?
F1B F5B 1.25(5) . ?
F4B F6B 1.40(7) . ?

loop_
_geom_torsion_atom_site_label_1
_geom_torsion_atom_site_label_2
_geom_torsion_atom_site_label_3
_geom_torsion_atom_site_label_4
_geom_torsion
_geom_torsion_site_symmetry_1
_geom_torsion_site_symmetry_2
_geom_torsion_site_symmetry_3
_geom_torsion_site_symmetry_4
_geom_torsion_publ_flag
N4 Ru N1 C6 -139.2(19) . . . . ?
N3 Ru N1 C6 -89.1(6) . . . . ?
C7 Ru N1 C6 6.1(6) . . . . ?
N1' Ru N1 C6 -178.7(6) . . . . ?
N2 Ru N1 C6 87.2(5) . . . . ?
N4 Ru N1 C2 39(2) . . . . ?
N3 Ru N1 C2 89.0(4) . . . . ?
C7 Ru N1 C2 -175.7(4) . . . . ?
N1' Ru N1 C2 -0.6(4) . . . . ?
N2 Ru N1 C2 -94.7(4) . . . . ?
C6 N1 C2 C3 -2.3(9) . . . . ?
Ru N1 C2 C3 179.4(5) . . . . ?
C6 N1 C2 C2' 178.3(6) . . . . ?
Ru N1 C2 C2' 0.0(7) . . . . ?
N1 C2 C3 C4 1.1(11) . . . . ?
C2' C2 C3 C4 -179.6(7) . . . . ?
C2 C3 C4 C5 1.4(12) . . . . ?
C3 C4 C5 C6 -2.5(12) . . . . ?
C2 N1 C6 C5 1.2(10) . . . . ?
Ru N1 C6 C5 179.3(6) . . . . ?
C4 C5 C6 N1 1.2(12) . . . . ?
N4 Ru N1' C6' 1.5(6) . . . . ?
N3 Ru N1' C6' 87.3(6) . . . . ?
C7 Ru N1' C6' -147.8(15) . . . . ?
N1 Ru N1' C6' 177.4(6) . . . . ?
N2 Ru N1' C6' -90.3(6) . . . . ?
N4 Ru N1' C2' -174.8(4) . . . . ?
N3 Ru N1' C2' -89.0(4) . . . . ?
C7 Ru N1' C2' 35.8(18) . . . . ?
N1 Ru N1' C2' 1.1(4) . . . . ?
N2 Ru N1' C2' 93.4(4) . . . . ?
C6' N1' C2' C3' 1.8(10) . . . . ?
Ru N1' C2' C3' 178.5(5) . . . . ?
C6' N1' C2' C2 -178.0(6) . . . . ?
Ru N1' C2' C2 -1.4(7) . . . . ?
N1 C2 C2' N1' 0.9(8) . . . . ?
C3 C2 C2' N1' -178.4(6) . . . . ?
N1 C2 C2' C3' -179.0(6) . . . . ?
C3 C2 C2' C3' 1.7(10) . . . . ?
N1' C2' C3' C4' -0.5(10) . . . . ?
C2 C2' C3' C4' 179.4(6) . . . . ?
C2' C3' C4' C5' -0.6(12) . . . . ?
C3' C4' C5' C6' 0.3(13) . . . . ?
C2' N1' C6' C5' -2.1(11) . . . . ?
Ru N1' C6' C5' -178.3(6) . . . . ?
C4' C5' C6' N1' 1.1(13) . . . . ?
N4 Ru C7 C8 -82.4(6) . . . . ?
N3 Ru C7 C8 -168.2(6) . . . . ?
N1 Ru C7 C8 101.3(6) . . . . ?
N1' Ru C7 C8 67.3(17) . . . . ?
N2 Ru C7 C8 8.9(5) . . . . ?
N4 Ru C7 C12 100.8(7) . . . . ?
N3 Ru C7 C12 14.9(7) . . . . ?
N1 Ru C7 C12 -75.6(7) . . . . ?
N1' Ru C7 C12 -109.6(16) . . . . ?
N2 Ru C7 C12 -168.0(7) . . . . ?
C12 C7 C8 C9 4.9(12) . . . . ?
Ru C7 C8 C9 -172.5(7) . . . . ?
C12 C7 C8 C13 -170.5(7) . . . . ?
Ru C7 C8 C13 12.2(9) . . . . ?
C7 C8 C9 C10 -3.8(14) . . . . ?
C13 C8 C9 C10 171.2(9) . . . . ?
C8 C9 C10 C11 -0.1(15) . . . . ?
C9 C10 C11 C12 2.4(14) . . . . ?
C10 C11 C12 C7 -1.1(14) . . . . ?
C8 C7 C12 C11 -2.5(12) . . . . ?
Ru C7 C12 C11 174.4(6) . . . . ?
C9 C8 C13 N2 148.1(8) . . . . ?
C7 C8 C13 N2 -36.6(10) . . . . ?
C8 C13 N2 C15 163.1(7) . . . . ?
C8 C13 N2 C14 -81.8(8) . . . . ?
C8 C13 N2 Ru 40.5(8) . . . . ?
N4 Ru N2 C15 -58.2(6) . . . . ?
N3 Ru N2 C15 -112(3) . . . . ?
C7 Ru N2 C15 -148.0(6) . . . . ?
N1 Ru N2 C15 117.1(6) . . . . ?
N1' Ru N2 C15 39.3(6) . . . . ?
N4 Ru N2 C13 62.0(5) . . . . ?
N3 Ru N2 C13 9(3) . . . . ?
C7 Ru N2 C13 -27.7(5) . . . . ?
N1 Ru N2 C13 -122.6(5) . . . . ?
N1' Ru N2 C13 159.5(5) . . . . ?
N4 Ru N2 C14 179.9(6) . . . . ?
N3 Ru N2 C14 126(3) . . . . ?
C7 Ru N2 C14 90.1(6) . . . . ?
N1 Ru N2 C14 -4.8(6) . . . . ?
N1' Ru N2 C14 -82.6(5) . . . . ?
C17 C16 N3 Ru -62(47) . . . . ?
N4 Ru N3 C16 39(5) . . . . ?
C7 Ru N3 C16 129(5) . . . . ?
N1 Ru N3 C16 -136(6) . . . . ?
N1' Ru N3 C16 -58(6) . . . . ?
N2 Ru N3 C16 93(6) . . . . ?
C19 C18 N4 Ru -5(36) . . . . ?
N3 Ru N4 C18 2(4) . . . . ?
C7 Ru N4 C18 -93(4) . . . . ?
N1 Ru N4 C18 52(5) . . . . ?
N1' Ru N4 C18 91(4) . . . . ?
N2 Ru N4 C18 -174(4) . . . . ?
F2C P1 F1B F5B 85(3) . . . . ?
F3B P1 F1B F5B 171(3) . . . . ?
F5C P1 F1B F5B -16(3) . . . . ?
F6 P1 F1B F5B -5(6) . . . . ?
F2B P1 F1B F5B 81(3) . . . . ?
F5 P1 F1B F5B -10(3) . . . . ?
F4B P1 F1B F5B -96(3) . . . . ?
F4 P1 F1B F5B -100(2) . . . . ?
F1 P1 F1B F5B 152(6) . . . . ?
F3 P1 F1B F5B 175(2) . . . . ?
F2 P1 F1B F5B 79(2) . . . . ?
F2C P1 F4B F6B -166(20) . . . . ?
F3B P1 F4B F6B -83(3) . . . . ?
F5C P1 F4B F6B 83(3) . . . . ?
F6 P1 F4B F6B 29(2) . . . . ?
F1B P1 F4B F6B -174(3) . . . . ?
F2B P1 F4B F6B 10(5) . . . . ?
F5 P1 F4B F6B 111(3) . . . . ?
F4 P1 F4B F6B -163(8) . . . . ?
F1 P1 F4B F6B -139(2) . . . . ?
F3 P1 F4B F6B -63(3) . . . . ?
F2 P1 F4B F6B 24(8) . . . . ?
F2C P1 F5B F1B -79(3) . . . . ?
F3B P1 F5B F1B -13(4) . . . . ?
F5C P1 F5B F1B 162(3) . . . . ?
F6 P1 F5B F1B 178(3) . . . . ?
F2B P1 F5B F1B -118(3) . . . . ?
F5 P1 F5B F1B 162(5) . . . . ?
F4B P1 F5B F1B 95(3) . . . . ?
F4 P1 F5B F1B 76(3) . . . . ?
F1 P1 F5B F1B -16(3) . . . . ?
F3 P1 F5B F1B -12(6) . . . . ?
F2 P1 F5B F1B -101(3) . . . . ?
F2C P1 F6B F4B 177(4) . . . . ?
F3B P1 F6B F4B 97(3) . . . . ?
F5C P1 F6B F4B -84(3) . . . . ?
F6 P1 F6B F4B -129(4) . . . . ?
F1B P1 F6B F4B 13(6) . . . . ?
F2B P1 F6B F4B -173(3) . . . . ?
F5 P1 F6B F4B -76(3) . . . . ?
F4 P1 F6B F4B 7(3) . . . . ?
F1 P1 F6B F4B 78(4) . . . . ?
F3 P1 F6B F4B 104(4) . . . . ?
F2 P1 F6B F4B -172(3) . . . . ?
